data_7713956
loop_
_publ_author_name
'Wang, Zhi Gang'
'Ding, Tao'
'Fei, Jie'

_publ_section_title
;
 The gas-selective Zn-MOF exhibits selective sensing of Fe3+ ions by
 doping with Tb3+
;
_journal_name_full 'Dalton Transactions'
_journal_paper_doi 10.1039/D3DT02721J
_journal_year 2023
_chemical_formula_sum 'C23 H14 N6 O8 Tb0.07 Zn1.93'
_chemical_formula_weight 639.61
_space_group_crystal_system monoclinic
_space_group_IT_number 12
_space_group_name_Hall '-C 2y'
_space_group_name_H-M_alt 'C 1 2/m 1'
_atom_sites_solution_hydrogens geom
_audit_creation_method SHELXL-2018/3
_audit_update_record
;
2023-01-20 deposited with the CCDC.	2023-09-07 downloaded from the CCDC.
;
_cell_angle_alpha 90
_cell_angle_beta 126.1190(10)
_cell_angle_gamma 90
_cell_formula_units_Z 4
_cell_length_a 18.4369(8)
_cell_length_b 19.0618(8)
_cell_length_c 14.3162(6)
_cell_measurement_reflns_used 9996
_cell_measurement_temperature 193(2)
_cell_measurement_theta_max 52.93
_cell_measurement_theta_min 3.32
_cell_volume 4064.3(3)
_computing_structure_refinement 'SHELXL-2018/3 (Sheldrick, 2018)'
_diffrn_ambient_temperature 193(2)
_diffrn_measured_fraction_theta_full 0.998
_diffrn_measured_fraction_theta_max 0.998
_diffrn_measurement_device_type 'BRUKER D8 VENTURE PHOTON II'
_diffrn_radiation_type GaK\a
_diffrn_radiation_wavelength 1.34139
_diffrn_reflns_av_R_equivalents 0.0646
_diffrn_reflns_av_unetI/netI 0.0375
_diffrn_reflns_Laue_measured_fraction_full 0.998
_diffrn_reflns_Laue_measured_fraction_max 0.998
_diffrn_reflns_limit_h_max 21
_diffrn_reflns_limit_h_min -21
_diffrn_reflns_limit_k_max 22
_diffrn_reflns_limit_k_min -22
_diffrn_reflns_limit_l_max 15
_diffrn_reflns_limit_l_min -17
_diffrn_reflns_number 22502
_diffrn_reflns_point_group_measured_fraction_full 0.998
_diffrn_reflns_point_group_measured_fraction_max 0.998
_diffrn_reflns_theta_full 53.021
_diffrn_reflns_theta_max 53.021
_diffrn_reflns_theta_min 3.325
_exptl_absorpt_coefficient_mu 1.172
_exptl_crystal_density_diffrn 1.035
_exptl_crystal_description block
_exptl_crystal_F_000 1272
_exptl_crystal_size_max 0.100
_exptl_crystal_size_mid 0.100
_exptl_crystal_size_min 0.100
_refine_diff_density_max 0.703
_refine_diff_density_min -1.108
_refine_diff_density_rms 0.080
_refine_ls_extinction_method none
_refine_ls_goodness_of_fit_ref 1.028
_refine_ls_hydrogen_treatment constr
_refine_ls_matrix_type full
_refine_ls_number_parameters 185
_refine_ls_number_reflns 3705
_refine_ls_number_restraints 0
_refine_ls_restrained_S_all 1.028
_refine_ls_R_factor_all 0.0570
_refine_ls_R_factor_gt 0.0524
_refine_ls_shift/su_max 0.000
_refine_ls_shift/su_mean 0.000
_refine_ls_structure_factor_coef Fsqd
_refine_ls_weighting_details 'w=1/[\s^2^(Fo^2^)+(0.1005P)^2^+9.3173P] where P=(Fo^2^+2Fc^2^)/3'
_refine_ls_weighting_scheme calc
_refine_ls_wR_factor_gt 0.1592
_refine_ls_wR_factor_ref 0.1631
_reflns_Friedel_coverage 0.000
_reflns_number_gt 3268
_reflns_number_total 3705
_reflns_threshold_expression 'I > 2\s(I)'
_cod_data_source_file d3dt02721j2.cif
_cod_data_source_block znz7371_0m_a_sq
_cod_original_cell_volume 4064.2(3)
_cod_original_sg_symbol_H-M 'C 2/m'
_cod_database_code 7713956
_shelx_shelxl_version_number 2018/3
_shelx_space_group_comment
;
The symmetry employed for this shelxl refinement is uniquely defined
by the following loop, which should always be used as a source of
symmetry information in preference to the above space-group names.
They are only intended as comments.
;
_shelx_estimated_absorpt_t_min 0.892
_shelx_estimated_absorpt_t_max 0.892

loop_
_space_group_symop_operation_xyz
'x, y, z'
'-x, y, -z'
'x+1/2, y+1/2, z'
'-x+1/2, y+1/2, -z'
'-x, -y, -z'
'x, -y, z'
'-x+1/2, -y+1/2, -z'
'x+1/2, -y+1/2, z'

loop_
_atom_site_label
_atom_site_type_symbol
_atom_site_fract_x
_atom_site_fract_y
_atom_site_fract_z
_atom_site_U_iso_or_equiv
_atom_site_adp_type
_atom_site_occupancy
_atom_site_site_symmetry_order
_atom_site_calc_flag
_atom_site_refinement_flags_posn
_atom_site_refinement_flags_adp
_atom_site_refinement_flags_occupancy
_atom_site_disorder_assembly
_atom_site_disorder_group
C1 C 0.6768(3) 0.76373(19) 0.6338(3) 0.0485(9) Uani 1 1 d . . . . .
C2 C 0.6966(3) 0.82365(19) 0.5986(3) 0.0489(9) Uani 1 1 d . . . . .
H2 H 0.667646 0.830828 0.518285 0.059 Uiso 1 1 calc R U . . .
C3 C 0.7572(3) 0.87374(18) 0.6759(3) 0.0452(9) Uani 1 1 d . . . . .
N3 N 0.4775(3) 0.62300(14) 0.2515(3) 0.0569(10) Uani 1 1 d . . . . .
H3A H 0.482198 0.657672 0.295288 0.068 Uiso 1 1 calc R U . . .
H3B H 0.470923 0.632056 0.186556 0.068 Uiso 1 1 calc R U . . .
C4 C 0.8007(3) 0.86186(19) 0.7938(3) 0.0479(9) Uani 1 1 d . . . . .
N4 N 0.49027(18) 0.53676(12) 0.3793(2) 0.0327(6) Uani 1 1 d . . . . .
H4A H 0.495644 0.564565 0.432133 0.039 Uiso 0.5 1 calc R U P A -1
C5 C 0.7779(3) 0.8045(2) 0.8294(3) 0.0616(12) Uani 1 1 d . . . . .
H5 H 0.804408 0.798490 0.909386 0.074 Uiso 1 1 calc R U . . .
N5 N 0.4736(3) 0.500000 0.2200(3) 0.0313(8) Uani 1 2 d S T P B .
C6 C 0.7174(3) 0.7556(2) 0.7515(3) 0.0583(11) Uani 1 1 d . . . . .
H6 H 0.703271 0.716023 0.778232 0.070 Uiso 1 1 calc R U . . .
C7 C 0.6120(3) 0.7103(2) 0.5487(3) 0.0538(10) Uani 1 1 d . . . . .
C9 C 0.8757(3) 0.90926(17) 0.8836(3) 0.0421(8) Uani 1 1 d . . . . .
C8 C 0.4806(2) 0.55579(16) 0.2839(2) 0.0355(7) Uani 1 1 d . . . . .
C10 C 0.7707(3) 0.9396(2) 0.6304(3) 0.0488(9) Uani 1 1 d . . . . .
C11 C 0.7857(3) 0.9378(2) 0.5467(3) 0.0553(10) Uani 1 1 d . . . . .
H11 H 0.791499 0.894182 0.519490 0.066 Uiso 1 1 calc R U . . .
C12 C 0.7923(4) 1.000000 0.5033(5) 0.0547(14) Uani 1 2 d S T P . .
H12 H 0.801220 1.000000 0.444389 0.066 Uiso 1 2 calc R U P . .
N2 N 0.7630(3) 1.000000 0.6723(4) 0.0501(11) Uani 1 2 d S T P . .
O1 O 0.60666(19) 0.65442(13) 0.5904(2) 0.0522(7) Uani 1 1 d . . . . .
O4 O 0.93243(18) 0.92512(13) 0.86531(19) 0.0471(7) Uani 1 1 d . . . . .
O5 O 0.87744(18) 0.92625(13) 0.9684(2) 0.0464(6) Uani 1 1 d . . . . .
O6 O 0.5678(2) 0.72363(16) 0.4444(2) 0.0726(10) Uani 1 1 d . . . . .
Zn1 Zn 0.500000 0.59555(3) 0.500000 0.0338(3) Uani 0.965(4) 2 d S T P B 1
Tb1 Tb 0.500000 0.59555(3) 0.500000 0.0338(3) Uani 0.035(4) 2 d S T P B 1
Zn2 Zn 0.46935(4) 0.500000 0.07798(5) 0.0343(3) Uani 0.971(3) 2 d S T P B 1
Tb2 Tb 0.46935(4) 0.500000 0.07798(5) 0.0343(3) Uani 0.029(3) 2 d S T P B 1

loop_
_atom_site_aniso_label
_atom_site_aniso_U_11
_atom_site_aniso_U_22
_atom_site_aniso_U_33
_atom_site_aniso_U_23
_atom_site_aniso_U_13
_atom_site_aniso_U_12
C1 0.069(2) 0.0345(18) 0.0404(19) -0.0075(15) 0.0309(19) -0.0095(17)
C2 0.071(2) 0.0364(19) 0.0338(18) -0.0049(15) 0.0279(18) -0.0055(17)
C3 0.061(2) 0.0351(18) 0.0349(18) -0.0044(14) 0.0257(17) -0.0051(16)
N3 0.122(3) 0.0188(14) 0.0362(16) -0.0010(12) 0.0505(19) 0.0006(16)
C4 0.068(2) 0.0351(18) 0.0360(18) -0.0065(15) 0.0280(18) -0.0075(17)
N4 0.0564(16) 0.0179(12) 0.0218(12) -0.0012(10) 0.0219(12) 0.0005(11)
C5 0.090(3) 0.053(2) 0.0349(19) -0.0114(17) 0.033(2) -0.030(2)
N5 0.053(2) 0.0199(17) 0.0173(16) 0.000 0.0189(16) 0.000
C6 0.087(3) 0.043(2) 0.043(2) -0.0059(17) 0.037(2) -0.025(2)
C7 0.073(3) 0.042(2) 0.043(2) -0.0042(17) 0.033(2) -0.0055(19)
C9 0.056(2) 0.0313(18) 0.0304(17) -0.0037(13) 0.0209(16) -0.0099(15)
C8 0.057(2) 0.0228(14) 0.0215(15) 0.0011(12) 0.0205(15) -0.0004(14)
C10 0.060(2) 0.0379(19) 0.0351(18) -0.0054(15) 0.0208(17) -0.0026(17)
C11 0.075(3) 0.040(2) 0.044(2) -0.0103(17) 0.032(2) -0.0094(19)
C12 0.071(4) 0.048(3) 0.040(3) 0.000 0.030(3) 0.000
N2 0.064(3) 0.036(2) 0.038(2) 0.000 0.024(2) 0.000
O1 0.0697(17) 0.0318(13) 0.0428(14) -0.0048(11) 0.0263(13) -0.0156(12)
O4 0.0640(16) 0.0435(14) 0.0273(12) -0.0077(10) 0.0234(12) -0.0171(12)
O5 0.0635(16) 0.0401(13) 0.0316(12) -0.0116(10) 0.0259(12) -0.0126(12)
O6 0.111(3) 0.0541(18) 0.0374(15) -0.0166(13) 0.0353(16) -0.0350(17)
Zn1 0.0525(5) 0.0211(4) 0.0216(4) 0.000 0.0185(3) 0.000
Tb1 0.0525(5) 0.0211(4) 0.0216(4) 0.000 0.0185(3) 0.000
Zn2 0.0498(5) 0.0270(4) 0.0200(4) 0.000 0.0172(3) 0.000
Tb2 0.0498(5) 0.0270(4) 0.0200(4) 0.000 0.0172(3) 0.000

loop_
_atom_type_symbol
_atom_type_description
_atom_type_scat_dispersion_real
_atom_type_scat_dispersion_imag
_atom_type_scat_source
C C 0.0137 0.0067 'International Tables Vol C Tables 4.2.6.8 and 6.1.1.4'
H H 0.0000 0.0000 'International Tables Vol C Tables 4.2.6.8 and 6.1.1.4'
N N 0.0241 0.0134 'International Tables Vol C Tables 4.2.6.8 and 6.1.1.4'
O O 0.0389 0.0241 'International Tables Vol C Tables 4.2.6.8 and 6.1.1.4'
Zn Zn -2.7473 0.5279 'International Tables Vol C Tables 4.2.6.8 and 6.1.1.4'
Tb Tb -4.4782 11.8047 'International Tables Vol C Tables 4.2.6.8 and 6.1.1.4'

loop_
_geom_angle_atom_site_label_1
_geom_angle_atom_site_label_2
_geom_angle_atom_site_label_3
_geom_angle
_geom_angle_site_symmetry_1
_geom_angle_site_symmetry_3
_geom_angle_publ_flag
C2 C1 C6 117.6(3) . . ?
C2 C1 C7 121.5(3) . . ?
C6 C1 C7 120.9(3) . . ?
C1 C2 C3 122.7(3) . . ?
C2 C3 C4 118.1(3) . . ?
C2 C3 C10 119.5(3) . . ?
C4 C3 C10 122.4(3) . . ?
C5 C4 C3 119.7(3) . . ?
C5 C4 C9 119.2(3) . . ?
C3 C4 C9 121.1(3) . . ?
C8 N4 N4 105.95(17) . 6_565 ?
C8 N4 Zn1 129.5(2) . . ?
N4 N4 Zn1 124.53(7) 6_565 . ?
C4 C5 C6 121.2(4) . . ?
C8 N5 C8 103.0(3) 6_565 . ?
C8 N5 Zn2 128.31(17) 6_565 . ?
C8 N5 Zn2 128.31(17) . . ?
C5 C6 C1 120.5(4) . . ?
O6 C7 O1 124.8(4) . . ?
O6 C7 C1 119.1(4) . . ?
O1 C7 C1 116.1(3) . . ?
O5 C9 O4 126.7(3) . . ?
O5 C9 C4 118.1(3) . . ?
O4 C9 C4 115.1(3) . . ?
N4 C8 N3 124.6(3) . . ?
N4 C8 N5 112.5(3) . . ?
N3 C8 N5 122.8(3) . . ?
N2 C10 C11 122.5(4) . . ?
N2 C10 C3 115.9(3) . . ?
C11 C10 C3 121.5(3) . . ?
C12 C11 C10 119.0(4) . . ?
C11 C12 C11 118.9(5) . 6_575 ?
C10 N2 C10 117.9(5) 6_575 . ?
C7 O1 Zn1 120.3(3) . . ?
C9 O4 Zn2 137.0(2) . 7_666 ?
C9 O5 Zn2 117.6(2) . 3_556 ?
O1 Zn1 O1 109.72(16) . 2_656 ?
O1 Zn1 N4 102.11(11) . 2_656 ?
O1 Zn1 N4 116.28(12) 2_656 2_656 ?
O1 Zn1 N4 116.28(11) . . ?
O1 Zn1 N4 102.11(11) 2_656 . ?
N4 Zn1 N4 110.94(14) 2_656 . ?
N5 Zn2 O5 107.46(10) . 3_444 ?
N5 Zn2 O5 107.46(10) . 8_464 ?
O5 Zn2 O5 86.95(15) 3_444 8_464 ?
N5 Zn2 O4 95.81(10) . 7_666 ?
O5 Zn2 O4 156.65(10) 3_444 7_666 ?
O5 Zn2 O4 87.96(11) 8_464 7_666 ?
N5 Zn2 O4 95.81(10) . 4_646 ?
O5 Zn2 O4 87.96(11) 3_444 4_646 ?
O5 Zn2 O4 156.65(10) 8_464 4_646 ?
O4 Zn2 O4 87.73(16) 7_666 4_646 ?
N5 Zn2 Zn2 160.69(12) . 5_665 ?
O5 Zn2 Zn2 86.30(7) 3_444 5_665 ?
O5 Zn2 Zn2 86.30(7) 8_464 5_665 ?
O4 Zn2 Zn2 70.63(7) 7_666 5_665 ?
O4 Zn2 Zn2 70.63(7) 4_646 5_665 ?

loop_
_geom_bond_atom_site_label_1
_geom_bond_atom_site_label_2
_geom_bond_distance
_geom_bond_site_symmetry_2
_geom_bond_publ_flag
C1 C2 1.382(5) . ?
C1 C6 1.391(5) . ?
C1 C7 1.495(5) . ?
C2 C3 1.388(5) . ?
C3 C4 1.396(5) . ?
C3 C10 1.501(5) . ?
N3 C8 1.352(4) . ?
C4 C5 1.373(5) . ?
C4 C9 1.511(5) . ?
N4 C8 1.320(4) . ?
N4 N4 1.402(5) 6_565 ?
N4 Zn1 1.977(2) . ?
C5 C6 1.374(5) . ?
N5 C8 1.359(4) 6_565 ?
N5 C8 1.359(4) . ?
N5 Zn2 1.987(3) . ?
C7 O6 1.234(5) . ?
C7 O1 1.253(5) . ?
C9 O5 1.240(4) . ?
C9 O4 1.255(4) . ?
C10 N2 1.343(4) . ?
C10 C11 1.381(6) . ?
C11 C12 1.377(5) . ?
O1 Zn1 1.950(2) . ?
O4 Zn2 2.060(2) 7_666 ?
O5 Zn2 2.043(2) 3_556 ?
Zn2 Zn2 3.0392(12) 5_665 ?
